data_7037375
loop_
_publ_author_name
'Younis, Fadi M.'
'Krieck, Sven'
'G\"orls, Helmar'
'Westerhausen, Matthias'

_publ_section_title
;
 Hydroamination of diphenylbutadiyne with secondary N-methyl-anilines
 using the dipotassium tetrakis(2,6-diisopropylanilino)calciate
 precatalyst.
;
_journal_issue 14
_journal_name_full 'Dalton transactions (Cambridge, England : 2003)'
_journal_page_first 6241
_journal_page_last 6250
_journal_paper_doi 10.1039/c5dt03818a
_journal_volume 45
_journal_year 2016
_chemical_formula_moiety 'C30 H28 N2'
_chemical_formula_sum 'C30 H28 N2'
_chemical_formula_weight 416.54
_chemical_name_systematic
; 
 ? 
;
_space_group_IT_number 14
_symmetry_cell_setting monoclinic
_symmetry_space_group_name_Hall '-P 2yn'
_symmetry_space_group_name_H-M 'P 1 21/n 1'
_atom_sites_solution_hydrogens difmap
_atom_sites_solution_primary direct
_atom_sites_solution_secondary difmap
_audit_creation_method SHELXL-97
_audit_update_record
;
2015-09-24 deposited with the CCDC.
2015-11-18 downloaded from the CCDC.
;
_cell_angle_alpha 90
_cell_angle_beta 113.94(1)
_cell_angle_gamma 90.00
_cell_formula_units_Z 2
_cell_length_a 10.5309(15)
_cell_length_b 11.255(2)
_cell_length_c 10.6349(17)
_cell_measurement_temperature 133(2)
_cell_volume 1152.1(3)
_computing_cell_refinement DENZO
_computing_data_collection COLLECT
_computing_data_reduction DENZO
_computing_molecular_graphics SHELXTL/PC
_computing_publication_material SHELXL-97
_computing_structure_refinement 'SHELXL-97 (Sheldrick, 2008)'
_computing_structure_solution 'SHELXS-97 (Sheldrick, 2008)'
_diffrn_ambient_temperature 133(2)
_diffrn_measured_fraction_theta_full 0.986
_diffrn_measured_fraction_theta_max 0.986
_diffrn_measurement_device_type KappaCCD
_diffrn_measurement_method 'phi- + omega-scan'
_diffrn_radiation_monochromator graphite
_diffrn_radiation_source 'fine-focus sealed tube'
_diffrn_radiation_type MoK\a
_diffrn_radiation_wavelength 0.71073
_diffrn_reflns_av_R_equivalents 0.0594
_diffrn_reflns_av_sigmaI/netI 0.0692
_diffrn_reflns_limit_h_max 13
_diffrn_reflns_limit_h_min -12
_diffrn_reflns_limit_k_max 14
_diffrn_reflns_limit_k_min -14
_diffrn_reflns_limit_l_max 11
_diffrn_reflns_limit_l_min -13
_diffrn_reflns_number 7660
_diffrn_reflns_theta_full 27.10
_diffrn_reflns_theta_max 27.10
_diffrn_reflns_theta_min 2.77
_exptl_absorpt_coefficient_mu 0.070
_exptl_absorpt_correction_T_max 0.7456
_exptl_absorpt_correction_T_min 0.5072
_exptl_absorpt_correction_type multi-scan
_exptl_absorpt_process_details 'SADABS, Bruker-AXS, 2002'
_exptl_crystal_colour colourless
_exptl_crystal_density_diffrn 1.201
_exptl_crystal_density_method 'not measured'
_exptl_crystal_description prism
_exptl_crystal_F_000 444
_exptl_crystal_size_max 0.086
_exptl_crystal_size_mid 0.076
_exptl_crystal_size_min 0.076
_refine_diff_density_max 0.214
_refine_diff_density_min -0.309
_refine_diff_density_rms 0.056
_refine_ls_extinction_method none
_refine_ls_goodness_of_fit_ref 1.135
_refine_ls_hydrogen_treatment refall
_refine_ls_matrix_type full
_refine_ls_number_parameters 201
_refine_ls_number_reflns 2507
_refine_ls_number_restraints 0
_refine_ls_restrained_S_all 1.135
_refine_ls_R_factor_all 0.1221
_refine_ls_R_factor_gt 0.0791
_refine_ls_shift/su_max 0.000
_refine_ls_shift/su_mean 0.000
_refine_ls_structure_factor_coef Fsqd
_refine_ls_weighting_details 'calc w=1/[\s^2^(Fo^2^)+(0.0428P)^2^+1.0579P] where P=(Fo^2^+2Fc^2^)/3'
_refine_ls_weighting_scheme calc
_refine_ls_wR_factor_gt 0.1573
_refine_ls_wR_factor_ref 0.1796
_reflns_number_gt 1700
_reflns_number_total 2507
_reflns_threshold_expression >2sigma(I)
_cod_data_source_file c5dt03818a2.cif
_cod_data_source_block FO4926
_cod_depositor_comments 'Adding full bibliography for 7037372--7037377.cif.'
_cod_original_sg_symbol_H-M 'P 21/n'
_cod_database_code 7037375

loop_
_symmetry_equiv_pos_as_xyz
'x, y, z'
'-x+1/2, y+1/2, -z+1/2'
'-x, -y, -z'
'x-1/2, -y-1/2, z-1/2'

loop_
_atom_site_label
_atom_site_type_symbol
_atom_site_fract_x
_atom_site_fract_y
_atom_site_fract_z
_atom_site_U_iso_or_equiv
_atom_site_adp_type
_atom_site_occupancy
_atom_site_symmetry_multiplicity
_atom_site_calc_flag
N1 N 0.4455(2) -0.00104(19) 0.2639(2) 0.0307(5) Uani 1 1 d
C1 C 0.4573(2) -0.0504(2) 0.1469(3) 0.0290(6) Uani 1 1 d
C2 C 0.4813(3) 0.0196(3) 0.0545(3) 0.0313(6) Uani 1 1 d
H2 H 0.472(3) 0.111(3) 0.063(3) 0.052(9) Uiso 1 1 d
C3 C 0.3253(3) -0.0357(3) 0.2913(3) 0.0389(7) Uani 1 1 d
H3A H 0.303(3) -0.122(3) 0.263(3) 0.058(10) Uiso 1 1 d
H3B H 0.243(3) 0.007(3) 0.237(3) 0.041(8) Uiso 1 1 d
H3C H 0.340(3) -0.026(2) 0.389(3) 0.036(8) Uiso 1 1 d
C4 C 0.5087(3) 0.1094(2) 0.3187(2) 0.0300(6) Uani 1 1 d
C5 C 0.4412(3) 0.1949(3) 0.3631(3) 0.0379(7) Uani 1 1 d
H5 H 0.347(3) 0.179(3) 0.357(3) 0.040(8) Uiso 1 1 d
C6 C 0.5102(3) 0.2997(3) 0.4240(3) 0.0439(8) Uani 1 1 d
H6 H 0.454(3) 0.358(3) 0.454(3) 0.059(10) Uiso 1 1 d
C7 C 0.6451(3) 0.3195(3) 0.4420(3) 0.0448(8) Uani 1 1 d
H7 H 0.692(3) 0.392(3) 0.481(3) 0.057(10) Uiso 1 1 d
C8 C 0.7131(3) 0.2346(3) 0.3973(3) 0.0391(7) Uani 1 1 d
H8 H 0.809(3) 0.248(3) 0.402(3) 0.046(8) Uiso 1 1 d
C9 C 0.6459(3) 0.1312(3) 0.3362(3) 0.0346(6) Uani 1 1 d
H9 H 0.694(3) 0.075(3) 0.304(3) 0.037(8) Uiso 1 1 d
C10 C 0.4494(2) -0.1820(2) 0.1383(3) 0.0316(6) Uani 1 1 d
C11 C 0.3728(3) -0.2389(3) 0.0134(3) 0.0392(7) Uani 1 1 d
H11 H 0.317(3) -0.188(3) -0.067(3) 0.050(9) Uiso 1 1 d
C12 C 0.3704(3) -0.3618(3) 0.0049(4) 0.0485(8) Uani 1 1 d
H12 H 0.311(4) -0.404(3) -0.087(4) 0.078(12) Uiso 1 1 d
C13 C 0.4414(3) -0.4299(3) 0.1184(4) 0.0490(8) Uani 1 1 d
H13 H 0.447(4) -0.517(4) 0.120(4) 0.076(12) Uiso 1 1 d
C14 C 0.5161(3) -0.3752(3) 0.2445(4) 0.0455(8) Uani 1 1 d
H14 H 0.563(3) -0.419(3) 0.325(3) 0.041(8) Uiso 1 1 d
C15 C 0.5189(3) -0.2515(3) 0.2547(3) 0.0356(6) Uani 1 1 d
H15 H 0.569(3) -0.213(2) 0.347(3) 0.030(7) Uiso 1 1 d

loop_
_atom_site_aniso_label
_atom_site_aniso_U_11
_atom_site_aniso_U_22
_atom_site_aniso_U_33
_atom_site_aniso_U_23
_atom_site_aniso_U_13
_atom_site_aniso_U_12
N1 0.0297(11) 0.0251(12) 0.0384(12) 0.0001(10) 0.0148(10) -0.0003(9)
C1 0.0214(11) 0.0296(14) 0.0314(13) 0.0017(11) 0.0057(10) 0.0019(10)
C2 0.0267(12) 0.0285(15) 0.0343(14) 0.0003(11) 0.0078(11) 0.0027(11)
C3 0.0341(15) 0.0367(17) 0.0469(18) -0.0012(14) 0.0175(14) -0.0018(14)
C4 0.0305(13) 0.0262(14) 0.0287(13) 0.0014(11) 0.0075(11) 0.0016(11)
C5 0.0353(15) 0.0376(16) 0.0371(15) -0.0007(13) 0.0109(12) 0.0031(13)
C6 0.0483(17) 0.0336(17) 0.0461(17) -0.0065(14) 0.0154(14) 0.0053(14)
C7 0.0459(17) 0.0325(17) 0.0467(17) -0.0056(14) 0.0092(14) -0.0050(14)
C8 0.0368(15) 0.0379(17) 0.0387(15) -0.0022(13) 0.0112(13) -0.0080(13)
C9 0.0337(14) 0.0313(16) 0.0359(15) 0.0026(12) 0.0111(12) 0.0023(12)
C10 0.0260(12) 0.0308(15) 0.0379(14) -0.0002(12) 0.0128(11) -0.0024(11)
C11 0.0338(14) 0.0368(17) 0.0456(17) -0.0074(14) 0.0148(13) -0.0074(13)
C12 0.0505(18) 0.0395(18) 0.061(2) -0.0164(16) 0.0277(17) -0.0147(15)
C13 0.0548(19) 0.0289(18) 0.078(2) -0.0089(17) 0.0422(19) -0.0063(15)
C14 0.0494(17) 0.0317(17) 0.059(2) 0.0099(15) 0.0260(16) 0.0053(14)
C15 0.0374(14) 0.0280(15) 0.0409(16) 0.0023(13) 0.0156(13) 0.0015(12)

loop_
_atom_type_symbol
_atom_type_description
_atom_type_scat_dispersion_real
_atom_type_scat_dispersion_imag
_atom_type_scat_source
C C 0.0033 0.0016 'International Tables Vol C Tables 4.2.6.8 and 6.1.1.4'
H H 0.0000 0.0000 'International Tables Vol C Tables 4.2.6.8 and 6.1.1.4'
N N 0.0061 0.0033 'International Tables Vol C Tables 4.2.6.8 and 6.1.1.4'

loop_
_geom_angle_atom_site_label_1
_geom_angle_atom_site_label_2
_geom_angle_atom_site_label_3
_geom_angle
_geom_angle_site_symmetry_1
_geom_angle_site_symmetry_3
C1 N1 C4 120.8(2) . .
C1 N1 C3 117.6(2) . .
C4 N1 C3 116.9(2) . .
C2 C1 N1 121.1(2) . .
C2 C1 C10 123.8(2) . .
N1 C1 C10 115.1(2) . .
C1 C2 C2 126.6(3) . 3_655
C1 C2 H2 117.2(17) . .
C2 C2 H2 116.1(17) 3_655 .
N1 C3 H3A 108.3(18) . .
N1 C3 H3B 113.2(17) . .
H3A C3 H3B 105(3) . .
N1 C3 H3C 113.3(16) . .
H3A C3 H3C 109(2) . .
H3B C3 H3C 108(2) . .
C5 C4 C9 118.4(3) . .
C5 C4 N1 121.8(2) . .
C9 C4 N1 119.7(2) . .
C4 C5 C6 120.1(3) . .
C4 C5 H5 119.3(17) . .
C6 C5 H5 120.5(17) . .
C7 C6 C5 121.0(3) . .
C7 C6 H6 123.5(19) . .
C5 C6 H6 115.4(19) . .
C6 C7 C8 119.3(3) . .
C6 C7 H7 122(2) . .
C8 C7 H7 119(2) . .
C9 C8 C7 120.3(3) . .
C9 C8 H8 117.9(18) . .
C7 C8 H8 121.7(18) . .
C8 C9 C4 121.0(3) . .
C8 C9 H9 119.0(17) . .
C4 C9 H9 120.0(17) . .
C15 C10 C11 118.6(3) . .
C15 C10 C1 120.6(2) . .
C11 C10 C1 120.8(3) . .
C12 C11 C10 120.5(3) . .
C12 C11 H11 121.6(18) . .
C10 C11 H11 117.8(18) . .
C13 C12 C11 120.9(3) . .
C13 C12 H12 119(2) . .
C11 C12 H12 120(2) . .
C12 C13 C14 119.6(3) . .
C12 C13 H13 126(2) . .
C14 C13 H13 115(2) . .
C13 C14 C15 120.1(3) . .
C13 C14 H14 122.0(19) . .
C15 C14 H14 117.8(19) . .
C10 C15 C14 120.2(3) . .
C10 C15 H15 120.4(15) . .
C14 C15 H15 119.3(15) . .

loop_
_geom_bond_atom_site_label_1
_geom_bond_atom_site_label_2
_geom_bond_distance
_geom_bond_site_symmetry_2
N1 C1 1.414(3) .
N1 C4 1.419(3) .
N1 C3 1.462(3) .
C1 C2 1.360(4) .
C1 C10 1.483(4) .
C2 C2 1.438(5) 3_655
C2 H2 1.04(3) .
C3 H3A 1.02(4) .
C3 H3B 0.95(3) .
C3 H3C 0.99(3) .
C4 C5 1.388(4) .
C4 C9 1.402(4) .
C5 C6 1.398(4) .
C5 H5 0.99(3) .
C6 C7 1.373(4) .
C6 H6 1.02(3) .
C7 C8 1.389(4) .
C7 H7 0.96(3) .
C8 C9 1.380(4) .
C8 H8 1.00(3) .
C9 H9 0.95(3) .
C10 C15 1.394(4) .
C10 C11 1.399(4) .
C11 C12 1.386(4) .
C11 H11 1.00(3) .
C12 C13 1.368(5) .
C12 H12 1.03(4) .
C13 C14 1.393(5) .
C13 H13 0.98(4) .
C14 C15 1.396(4) .
C14 H14 0.94(3) .
C15 H15 1.01(3) .
